data_7053776
loop_
_publ_author_name
'Alexander, Sean G.'
'Cole, Marcus L.'
'Morris, Jonathan C.'

_publ_section_title
;
 Preparation of a super bulky silver N-heterocyclic carbene complex
;
_journal_issue 4
_journal_name_full 'New Journal of Chemistry'
_journal_page_first 720
_journal_paper_doi 10.1039/b821368b
_journal_volume 33
_journal_year 2009
_chemical_compound_source dichloromethane-hexane
_chemical_formula_moiety 'C27 H20 Ag Cl N2, C H2 Cl2'
_chemical_formula_sum 'C28 H22 Ag Cl3 N2'
_chemical_formula_weight 600.70
_chemical_melting_point 409.0(10)
_chemical_name_common '[AgCl(IBp)].CH2Cl2'
_space_group_IT_number 2
_symmetry_cell_setting triclinic
_symmetry_Int_Tables_number 2
_symmetry_space_group_name_Hall '-P 1'
_symmetry_space_group_name_H-M 'P -1'
_atom_sites_solution_hydrogens geom
_atom_sites_solution_primary direct
_atom_sites_solution_secondary difmap
_audit_creation_method SHELXL-97
_cell_angle_alpha 69.73(3)
_cell_angle_beta 76.14(3)
_cell_angle_gamma 82.22(3)
_cell_formula_units_Z 2
_cell_length_a 9.4785(19)
_cell_length_b 10.348(2)
_cell_length_c 14.088(3)
_cell_measurement_temperature 123(2)
_cell_volume 1256.4(5)
_computing_cell_refinement 'Bruker Scalepack'
_computing_data_collection 'Bruker AXS Collect Software'
_computing_data_reduction X-Seed
_computing_molecular_graphics 'X-Seed / POV-Ray'
_computing_publication_material 'Microsoft Office 2000'
_computing_structure_refinement 'SHELXL-97 (Sheldrick, 1997)'
_computing_structure_solution 'SHELXS-97 (Sheldrick, 1990)'
_diffrn_ambient_temperature 123(2)
_diffrn_measured_fraction_theta_full 0.977
_diffrn_measured_fraction_theta_max 0.977
_diffrn_measurement_device_type 'Bruker X8 Apex'
_diffrn_measurement_method 'psi and omega scans'
_diffrn_radiation_monochromator graphite
_diffrn_radiation_probe x-ray
_diffrn_radiation_type MoK\a
_diffrn_radiation_wavelength 0.71073
_diffrn_reflns_av_R_equivalents 0.0362
_diffrn_reflns_av_sigmaI/netI 0.0308
_diffrn_reflns_limit_h_max 12
_diffrn_reflns_limit_h_min -11
_diffrn_reflns_limit_k_max 13
_diffrn_reflns_limit_k_min -13
_diffrn_reflns_limit_l_max 18
_diffrn_reflns_limit_l_min -17
_diffrn_reflns_number 21644
_diffrn_reflns_theta_full 27.99
_diffrn_reflns_theta_max 27.99
_diffrn_reflns_theta_min 2.18
_diffrn_source 'fine-focus sealed tube'
_exptl_absorpt_coefficient_mu 1.141
_exptl_absorpt_correction_T_max 0.9451
_exptl_absorpt_correction_T_min 0.8039
_exptl_absorpt_correction_type empirical
_exptl_absorpt_process_details SADABS
_exptl_crystal_colour colourless
_exptl_crystal_density_diffrn 1.588
_exptl_crystal_density_method 'not measured'
_exptl_crystal_description plate
_exptl_crystal_F_000 604
_exptl_crystal_size_max 0.20
_exptl_crystal_size_mid 0.15
_exptl_crystal_size_min 0.05
_refine_diff_density_max 1.594
_refine_diff_density_min -1.225
_refine_diff_density_rms 0.086
_refine_ls_extinction_method none
_refine_ls_goodness_of_fit_ref 1.038
_refine_ls_hydrogen_treatment constr
_refine_ls_matrix_type full
_refine_ls_number_parameters 307
_refine_ls_number_reflns 5938
_refine_ls_number_restraints 0
_refine_ls_restrained_S_all 1.038
_refine_ls_R_factor_all 0.0343
_refine_ls_R_factor_gt 0.0310
_refine_ls_shift/su_max 0.001
_refine_ls_shift/su_mean 0.000
_refine_ls_structure_factor_coef Fsqd
_refine_ls_weighting_details 'calc w=1/[\s^2^(Fo^2^)+(0.0332P)^2^+1.9470P] where P=(Fo^2^+2Fc^2^)/3'
_refine_ls_weighting_scheme calc
_refine_ls_wR_factor_gt 0.0772
_refine_ls_wR_factor_ref 0.0791
_reflns_number_gt 5476
_reflns_number_total 5938
_reflns_threshold_expression >2sigma(I)
_cod_data_source_file b821368bsup1.cif
_cod_data_source_block COMPOUND2
_cod_depositor_comments
;
The following automatic conversions were performed:

'_chemical_melting_point' value '408-410' was changed to '409.0(10)'
- the average value was taken and precision was estimated.

Automatic conversion script
Id: cif_fix_values 1891 2012-01-12 08:04:46Z andrius 

The following automatic conversions were performed:

'_refine_ls_hydrogen_treatment' value 'constrained' was replaced with
the value 'constr' as specified in the replacement file
'src/cod-tools/trunk/data/replacement-values/replacement_values.lst'.

Automatic conversion script
Id: cif_fix_values 5376 2017-05-30 11:51:03Z andrius 
;
_cod_original_cell_volume 1256.4(4)
_cod_original_formula_sum 'C27 H20 Ag Cl N2, C H2 Cl2'
_cod_database_code 7053776

loop_
_symmetry_equiv_pos_as_xyz
'x, y, z'
'-x, -y, -z'

loop_
_atom_site_label
_atom_site_type_symbol
_atom_site_fract_x
_atom_site_fract_y
_atom_site_fract_z
_atom_site_U_iso_or_equiv
_atom_site_adp_type
_atom_site_occupancy
_atom_site_symmetry_multiplicity
_atom_site_calc_flag
_atom_site_refinement_flags
Ag1 Ag 0.876094(18) 0.988086(16) 0.623256(13) 0.01843(6) Uani 1 1 d .
Cl1 Cl 0.96757(6) 1.19961(5) 0.51143(4) 0.02102(12) Uani 1 1 d .
Cl2 Cl 0.31369(15) 0.93471(15) 1.09744(17) 0.1144(7) Uani 1 1 d .
Cl3 Cl 0.49860(9) 0.70776(8) 1.05494(7) 0.04333(18) Uani 1 1 d .
N1 N 0.84461(19) 0.70818(18) 0.80289(14) 0.0136(3) Uani 1 1 d .
N2 N 0.6512(2) 0.76542(18) 0.74174(14) 0.0143(3) Uani 1 1 d .
C1 C 0.7826(2) 0.8114(2) 0.73198(16) 0.0144(4) Uani 1 1 d .
C2 C 0.7529(2) 0.6006(2) 0.85538(17) 0.0162(4) Uani 1 1 d .
H2 H 0.7720 0.5179 0.9083 0.019 Uiso 1 1 calc R
C3 C 0.6316(2) 0.6367(2) 0.81649(17) 0.0168(4) Uani 1 1 d .
H3 H 0.5484 0.5840 0.8364 0.020 Uiso 1 1 calc R
C4 C 0.9828(2) 0.7140(2) 0.82573(16) 0.0135(4) Uani 1 1 d .
C5 C 1.0824(2) 0.5987(2) 0.83842(16) 0.0141(4) Uani 1 1 d .
C6 C 1.2079(2) 0.6076(2) 0.87060(17) 0.0181(4) Uani 1 1 d .
H6 H 1.2754 0.5299 0.8828 0.022 Uiso 1 1 calc R
C7 C 1.2373(3) 0.7261(3) 0.88524(18) 0.0204(4) Uani 1 1 d .
H7 H 1.3242 0.7293 0.9066 0.024 Uiso 1 1 calc R
C8 C 1.1395(3) 0.8399(2) 0.86864(18) 0.0203(4) Uani 1 1 d .
H8 H 1.1604 0.9224 0.8766 0.024 Uiso 1 1 calc R
C9 C 1.0113(3) 0.8330(2) 0.84049(17) 0.0178(4) Uani 1 1 d .
H9 H 0.9426 0.9099 0.8312 0.021 Uiso 1 1 calc R
C10 C 1.0640(2) 0.4723(2) 0.81575(16) 0.0152(4) Uani 1 1 d .
C11 C 1.0370(2) 0.4810(2) 0.72052(18) 0.0186(4) Uani 1 1 d .
H11 H 1.0215 0.5687 0.6713 0.022 Uiso 1 1 calc R
C12 C 1.0326(3) 0.3615(3) 0.69765(19) 0.0233(5) Uani 1 1 d .
H12 H 1.0154 0.3679 0.6324 0.028 Uiso 1 1 calc R
C13 C 1.0532(3) 0.2330(3) 0.7694(2) 0.0271(5) Uani 1 1 d .
H13 H 1.0499 0.1516 0.7536 0.033 Uiso 1 1 calc R
C14 C 1.0786(3) 0.2240(3) 0.8643(2) 0.0318(6) Uani 1 1 d .
H14 H 1.0916 0.1361 0.9141 0.038 Uiso 1 1 calc R
C15 C 1.0850(3) 0.3430(2) 0.88711(19) 0.0243(5) Uani 1 1 d .
H15 H 1.1040 0.3361 0.9520 0.029 Uiso 1 1 calc R
C16 C 0.5414(2) 0.8426(2) 0.68606(17) 0.0156(4) Uani 1 1 d .
C17 C 0.4765(2) 0.7823(2) 0.63364(17) 0.0164(4) Uani 1 1 d .
C18 C 0.3594(3) 0.8572(3) 0.59060(18) 0.0212(5) Uani 1 1 d .
H18 H 0.3103 0.8174 0.5569 0.025 Uiso 1 1 calc R
C19 C 0.3135(3) 0.9876(3) 0.5961(2) 0.0246(5) Uani 1 1 d .
H19 H 0.2345 1.0369 0.5658 0.030 Uiso 1 1 calc R
C20 C 0.3833(3) 1.0466(2) 0.6460(2) 0.0243(5) Uani 1 1 d .
H20 H 0.3537 1.1372 0.6481 0.029 Uiso 1 1 calc R
C21 C 0.4959(3) 0.9732(2) 0.69262(19) 0.0203(4) Uani 1 1 d .
H21 H 0.5417 1.0119 0.7288 0.024 Uiso 1 1 calc R
C22 C 0.5258(2) 0.6445(2) 0.62310(16) 0.0166(4) Uani 1 1 d .
C23 C 0.6715(3) 0.6113(3) 0.58557(18) 0.0217(5) Uani 1 1 d .
H23 H 0.7423 0.6773 0.5672 0.026 Uiso 1 1 calc R
C24 C 0.7129(3) 0.4827(3) 0.5751(2) 0.0276(5) Uani 1 1 d .
H24 H 0.8120 0.4613 0.5487 0.033 Uiso 1 1 calc R
C25 C 0.6108(3) 0.3845(3) 0.6029(2) 0.0310(6) Uani 1 1 d .
H25 H 0.6402 0.2958 0.5966 0.037 Uiso 1 1 calc R
C26 C 0.4666(3) 0.4166(3) 0.6396(2) 0.0314(6) Uani 1 1 d .
H26 H 0.3963 0.3498 0.6587 0.038 Uiso 1 1 calc R
C27 C 0.4241(3) 0.5460(3) 0.64855(18) 0.0233(5) Uani 1 1 d .
H27 H 0.3243 0.5680 0.6724 0.028 Uiso 1 1 calc R
C28 C 0.3368(4) 0.7566(4) 1.1314(3) 0.0524(9) Uani 1 1 d .
H28A H 0.2522 0.7199 1.1213 0.063 Uiso 1 1 calc R
H28B H 0.3417 0.7165 1.2054 0.063 Uiso 1 1 calc R

loop_
_atom_site_aniso_label
_atom_site_aniso_U_11
_atom_site_aniso_U_22
_atom_site_aniso_U_33
_atom_site_aniso_U_23
_atom_site_aniso_U_13
_atom_site_aniso_U_12
Ag1 0.01779(10) 0.01479(9) 0.02076(10) -0.00107(6) -0.00622(7) -0.00312(6)
Cl1 0.0223(3) 0.0143(2) 0.0231(3) -0.0032(2) -0.0021(2) -0.0025(2)
Cl2 0.0623(7) 0.0707(8) 0.2183(19) -0.0918(11) 0.0210(9) -0.0004(6)
Cl3 0.0367(4) 0.0362(4) 0.0546(5) -0.0138(3) -0.0121(3) 0.0084(3)
N1 0.0124(8) 0.0110(8) 0.0165(8) -0.0036(7) -0.0033(7) 0.0003(6)
N2 0.0140(9) 0.0111(8) 0.0178(8) -0.0040(7) -0.0047(7) -0.0002(7)
C1 0.0141(10) 0.0141(10) 0.0163(10) -0.0065(8) -0.0042(8) 0.0008(8)
C2 0.0157(10) 0.0141(10) 0.0172(10) -0.0036(8) -0.0021(8) -0.0020(8)
C3 0.0153(10) 0.0138(10) 0.0194(10) -0.0041(8) -0.0011(8) -0.0025(8)
C4 0.0120(9) 0.0137(9) 0.0141(9) -0.0029(8) -0.0035(7) -0.0011(7)
C5 0.0165(10) 0.0131(9) 0.0119(9) -0.0035(7) -0.0025(8) -0.0007(8)
C6 0.0168(10) 0.0197(11) 0.0175(10) -0.0053(8) -0.0057(8) 0.0023(8)
C7 0.0178(11) 0.0258(12) 0.0210(11) -0.0096(9) -0.0066(9) -0.0025(9)
C8 0.0229(12) 0.0184(11) 0.0228(11) -0.0082(9) -0.0065(9) -0.0045(9)
C9 0.0192(11) 0.0137(10) 0.0204(10) -0.0051(8) -0.0054(8) 0.0003(8)
C10 0.0124(10) 0.0146(10) 0.0175(10) -0.0056(8) -0.0015(8) 0.0009(8)
C11 0.0187(11) 0.0168(10) 0.0205(11) -0.0053(8) -0.0066(9) 0.0004(8)
C12 0.0209(11) 0.0269(12) 0.0271(12) -0.0150(10) -0.0060(9) -0.0002(9)
C13 0.0288(13) 0.0184(11) 0.0371(14) -0.0155(10) -0.0025(11) -0.0013(10)
C14 0.0472(17) 0.0134(11) 0.0299(13) -0.0039(10) -0.0064(12) 0.0026(11)
C15 0.0341(14) 0.0170(11) 0.0204(11) -0.0056(9) -0.0064(10) 0.0027(10)
C16 0.0120(10) 0.0147(10) 0.0186(10) -0.0039(8) -0.0037(8) 0.0007(8)
C17 0.0131(10) 0.0174(10) 0.0175(10) -0.0050(8) -0.0023(8) -0.0008(8)
C18 0.0163(11) 0.0265(12) 0.0214(11) -0.0071(9) -0.0068(9) 0.0000(9)
C19 0.0160(11) 0.0261(12) 0.0285(12) -0.0044(10) -0.0088(9) 0.0052(9)
C20 0.0195(11) 0.0167(11) 0.0339(13) -0.0066(10) -0.0053(10) 0.0034(9)
C21 0.0179(11) 0.0156(10) 0.0278(12) -0.0069(9) -0.0058(9) -0.0009(8)
C22 0.0166(10) 0.0186(10) 0.0164(10) -0.0073(8) -0.0044(8) -0.0008(8)
C23 0.0188(11) 0.0264(12) 0.0220(11) -0.0101(9) -0.0057(9) 0.0002(9)
C24 0.0284(13) 0.0319(14) 0.0253(12) -0.0148(11) -0.0091(10) 0.0102(11)
C25 0.0483(17) 0.0222(12) 0.0272(13) -0.0134(10) -0.0121(12) 0.0043(11)
C26 0.0451(16) 0.0244(13) 0.0287(13) -0.0116(11) -0.0051(12) -0.0123(11)
C27 0.0229(12) 0.0278(12) 0.0227(11) -0.0126(10) -0.0020(9) -0.0064(10)
C28 0.051(2) 0.063(2) 0.0398(18) -0.0180(17) -0.0038(15) 0.0031(17)

loop_
_atom_type_symbol
_atom_type_description
_atom_type_scat_dispersion_real
_atom_type_scat_dispersion_imag
_atom_type_scat_source
C C 0.0033 0.0016 'International Tables Vol C Tables 4.2.6.8 and 6.1.1.4'
N N 0.0061 0.0033 'International Tables Vol C Tables 4.2.6.8 and 6.1.1.4'
Cl Cl 0.1484 0.1585 'International Tables Vol C Tables 4.2.6.8 and 6.1.1.4'
Ag Ag -0.8971 1.1015 'International Tables Vol C Tables 4.2.6.8 and 6.1.1.4'
H H 0.0000 0.0000 'International Tables Vol C Tables 4.2.6.8 and 6.1.1.4'

loop_
_geom_angle_atom_site_label_1
_geom_angle_atom_site_label_2
_geom_angle_atom_site_label_3
_geom_angle
C1 Ag1 Cl1 174.23(6)
C1 N1 C2 111.41(18)
C1 N1 C4 124.36(18)
C2 N1 C4 124.09(18)
C1 N2 C3 111.57(18)
C1 N2 C16 124.72(18)
C3 N2 C16 123.63(18)
N2 C1 N1 103.79(18)
N2 C1 Ag1 127.81(16)
N1 C1 Ag1 128.10(16)
C3 C2 N1 106.38(19)
C2 C3 N2 106.84(19)
C9 C4 C5 121.4(2)
C9 C4 N1 118.23(19)
C5 C4 N1 120.29(18)
C6 C5 C4 116.83(19)
C6 C5 C10 119.08(19)
C4 C5 C10 124.04(19)
C7 C6 C5 122.1(2)
C8 C7 C6 119.8(2)
C9 C8 C7 119.8(2)
C8 C9 C4 120.1(2)
C15 C10 C11 119.1(2)
C15 C10 C5 119.7(2)
C11 C10 C5 121.03(19)
C12 C11 C10 120.1(2)
C13 C12 C11 120.4(2)
C14 C13 C12 119.7(2)
C13 C14 C15 120.2(2)
C14 C15 C10 120.5(2)
C21 C16 C17 121.9(2)
C21 C16 N2 117.89(19)
C17 C16 N2 120.06(19)
C16 C17 C18 117.2(2)
C16 C17 C22 122.88(19)
C18 C17 C22 119.9(2)
C19 C18 C17 121.5(2)
C18 C19 C20 119.9(2)
C21 C20 C19 120.0(2)
C20 C21 C16 119.4(2)
C27 C22 C23 118.5(2)
C27 C22 C17 119.5(2)
C23 C22 C17 121.9(2)
C24 C23 C22 120.2(2)
C23 C24 C25 120.6(2)
C26 C25 C24 119.6(2)
C25 C26 C27 120.0(3)
C26 C27 C22 121.0(2)
Cl2 C28 Cl3 110.5(2)

loop_
_geom_bond_atom_site_label_1
_geom_bond_atom_site_label_2
_geom_bond_distance
Ag1 C1 2.079(2)
Ag1 Cl1 2.3440(11)
Cl2 C28 1.733(4)
Cl3 C28 1.773(4)
N1 C1 1.362(3)
N1 C2 1.387(3)
N1 C4 1.435(3)
N2 C1 1.352(3)
N2 C3 1.385(3)
N2 C16 1.438(3)
C2 C3 1.343(3)
C4 C9 1.389(3)
C4 C5 1.405(3)
C5 C6 1.396(3)
C5 C10 1.490(3)
C6 C7 1.386(3)
C7 C8 1.385(3)
C8 C9 1.383(3)
C10 C15 1.390(3)
C10 C11 1.396(3)
C11 C12 1.390(3)
C12 C13 1.385(4)
C13 C14 1.384(4)
C14 C15 1.389(3)
C16 C21 1.389(3)
C16 C17 1.398(3)
C17 C18 1.402(3)
C17 C22 1.485(3)
C18 C19 1.384(4)
C19 C20 1.390(4)
C20 C21 1.385(3)
C22 C27 1.394(3)
C22 C23 1.397(3)
C23 C24 1.384(4)
C24 C25 1.389(4)
C25 C26 1.380(4)
C26 C27 1.386(4)
